data_4110570
loop_
_publ_author_name
'Brandi L. Schottel'
'Helen T. Chifotides'
'Mikhail Shatruk'
'Abdellatif Chouai'
'Lisa M. P\'erez'
'John Bacsa'
'Kim R. Dunbar'

_publ_contact_author_address
; 
Department of Chemistry
Texas A&M University
PO Box 30012 
College Station 
Texas 77842-3012 
USA
;
_publ_contact_author_email bschottel@mail.chem.tamu.edu
_publ_contact_author_fax (979)8457177
_publ_contact_author_name 'Schottel, Brandi'
_publ_contact_author_phone (979)8621485
_publ_section_title
;
 Anion-\p Interactions as Controlling Elements in Self-Assembly Reactions
 of Ag(I) Complexes with \p-Acidic Aromatic Rings
;
_journal_name_full 'Journal of the American Chemical Society'
_journal_page_first 5895
_journal_page_last 5912
_journal_paper_doi 10.1021/ja0606273
_journal_volume 128
_journal_year 2006
_chemical_formula_sum 'C36 H24 Ag2 F12 N18 Sb2'
_chemical_formula_weight 1395.97
_chemical_name_common '[Ag2(bptz)3][SbF6]2'
_chemical_name_systematic
; 
 ? 
;
_space_group_IT_number 148
_symmetry_cell_setting trigonal
_symmetry_space_group_name_Hall '-R 3'
_symmetry_space_group_name_H-M 'R -3 :H'
_atom_sites_solution_hydrogens geom
_atom_sites_solution_primary direct
_atom_sites_solution_secondary difmap
_audit_creation_method SHELXL-97
_cell_angle_alpha 90.00
_cell_angle_beta 90.00
_cell_angle_gamma 120.00
_cell_formula_units_Z 6
_cell_length_a 12.363(6)
_cell_length_b 12.363(6)
_cell_length_c 49.13(2)
_cell_measurement_reflns_used 6176
_cell_measurement_temperature 110(2)
_cell_measurement_theta_max 27.47
_cell_measurement_theta_min 2.48
_cell_volume 6503(5)
_computing_cell_refinement 'SMART V5.625 (Bruker, 2000)'
_computing_data_collection 'SMART V5.625 (Bruker, 2000)'
_computing_data_reduction 'SAINT V6.32 (Bruker, 2001)'
_computing_molecular_graphics 'X-Seed (Barbour, 2001)'
_computing_structure_refinement 'SHELXL-97 (Sheldrick, 1997)'
_computing_structure_solution 'SHELXS-97 (Sheldrick, 1997)'
_diffrn_ambient_temperature 110(2)
_diffrn_measured_fraction_theta_full 0.996
_diffrn_measured_fraction_theta_max 0.996
_diffrn_measurement_device_type 'SMART APEX CCD area-detector'
_diffrn_measurement_method 'profile data from \w scans'
_diffrn_radiation_monochromator graphite
_diffrn_radiation_source 'fine-focus sealed tube'
_diffrn_radiation_type MoK\a
_diffrn_radiation_wavelength 0.71073
_diffrn_reflns_av_R_equivalents 0.0303
_diffrn_reflns_av_sigmaI/netI 0.0258
_diffrn_reflns_limit_h_max 15
_diffrn_reflns_limit_h_min -14
_diffrn_reflns_limit_k_max 16
_diffrn_reflns_limit_k_min -15
_diffrn_reflns_limit_l_max 63
_diffrn_reflns_limit_l_min -34
_diffrn_reflns_number 13276
_diffrn_reflns_theta_full 27.48
_diffrn_reflns_theta_max 27.48
_diffrn_reflns_theta_min 1.95
_diffrn_standards_decay_% 0
_exptl_absorpt_coefficient_mu 2.229
_exptl_absorpt_correction_T_max 0.6518
_exptl_absorpt_correction_T_min 0.4404
_exptl_absorpt_correction_type multi-scan
_exptl_absorpt_process_details 'SADABS V2.03  (Bruker, 2003)'
_exptl_crystal_colour purple
_exptl_crystal_density_diffrn 2.139
_exptl_crystal_description 'hexagonal plate'
_exptl_crystal_F_000 4020
_exptl_crystal_size_max 0.44
_exptl_crystal_size_mid 0.29
_exptl_crystal_size_min 0.21
_refine_diff_density_max 1.628
_refine_diff_density_min -1.014
_refine_diff_density_rms 0.098
_refine_ls_extinction_method none
_refine_ls_goodness_of_fit_ref 1.047
_refine_ls_hydrogen_treatment mixed
_refine_ls_matrix_type full
_refine_ls_number_parameters 212
_refine_ls_number_reflns 3316
_refine_ls_number_restraints 0
_refine_ls_restrained_S_all 1.047
_refine_ls_R_factor_all 0.0366
_refine_ls_R_factor_gt 0.0304
_refine_ls_shift/su_max 0.000
_refine_ls_shift/su_mean 0.000
_refine_ls_structure_factor_coef Fsqd
_refine_ls_weighting_details 'calc w=1/[\s^2^(Fo^2^)+(0.0272P)^2^+47.9542P] where P=(Fo^2^+2Fc^2^)/3'
_refine_ls_weighting_scheme calc
_refine_ls_wR_factor_gt 0.0715
_refine_ls_wR_factor_ref 0.0743
_reflns_number_gt 2889
_reflns_number_total 3316
_reflns_threshold_expression >2sigma(I)
_cod_data_source_file ja0606273si20060126_065950.cif
_cod_data_source_block c:\structures\bs016\work\bs016
_cod_original_sg_symbol_H-M 'R -3'
_cod_database_code 4110570

loop_
_symmetry_equiv_pos_as_xyz
'x, y, z'
'-y, x-y, z'
'-x+y, -x, z'
'x+2/3, y+1/3, z+1/3'
'-y+2/3, x-y+1/3, z+1/3'
'-x+y+2/3, -x+1/3, z+1/3'
'x+1/3, y+2/3, z+2/3'
'-y+1/3, x-y+2/3, z+2/3'
'-x+y+1/3, -x+2/3, z+2/3'
'-x, -y, -z'
'y, -x+y, -z'
'x-y, x, -z'
'-x+2/3, -y+1/3, -z+1/3'
'y+2/3, -x+y+1/3, -z+1/3'
'x-y+2/3, x+1/3, -z+1/3'
'-x+1/3, -y+2/3, -z+2/3'
'y+1/3, -x+y+2/3, -z+2/3'
'x-y+1/3, x+2/3, -z+2/3'

loop_
_atom_site_label
_atom_site_type_symbol
_atom_site_fract_x
_atom_site_fract_y
_atom_site_fract_z
_atom_site_U_iso_or_equiv
_atom_site_adp_type
_atom_site_occupancy
_atom_site_symmetry_multiplicity
_atom_site_calc_flag
_atom_site_refinement_flags
Sb1 Sb 0.0000 0.0000 0.0000 0.02247(12) Uani 1 6 d S
F1 F 0.1107(3) -0.0200(3) 0.02220(6) 0.0613(8) Uani 1 1 d .
Ag1 Ag 0.0000 0.0000 0.132144(8) 0.02355(11) Uani 1 3 d S
Ag2 Ag 0.0000 0.0000 0.222206(8) 0.02221(10) Uani 1 3 d S
C8 C -0.2661(3) -0.0005(3) 0.23291(7) 0.0211(6) Uani 1 1 d .
C10 C -0.3760(3) -0.0242(3) 0.27470(7) 0.0291(7) Uani 1 1 d .
H10 H -0.4488 -0.0397 0.2844 0.035 Uiso 1 1 calc R
N1 N -0.1553(3) 0.0280(2) 0.10747(5) 0.0226(5) Uani 1 1 d .
C4 C -0.3701(3) -0.0218(3) 0.10716(7) 0.0258(7) Uani 1 1 d .
H4 H -0.4435 -0.0406 0.1170 0.031 Uiso 1 1 calc R
C2 C -0.2606(3) 0.0100(3) 0.06535(7) 0.0274(7) Uani 1 1 d .
H2 H -0.2570 0.0143 0.0460 0.033 Uiso 1 1 calc R
C9 C -0.3748(3) -0.0226(3) 0.24651(7) 0.0267(7) Uani 1 1 d .
H9 H -0.4464 -0.0363 0.2366 0.032 Uiso 1 1 calc R
N2 N -0.1665(3) -0.0032(3) 0.16347(6) 0.0243(6) Uani 1 1 d .
N4 N -0.3444(3) 0.0241(3) 0.16331(6) 0.0253(6) Uani 1 1 d .
C5 C -0.2613(3) 0.0029(3) 0.12067(6) 0.0213(6) Uani 1 1 d .
C12 C -0.1667(3) 0.0173(3) 0.27339(7) 0.0273(7) Uani 1 1 d .
H12 H -0.0939 0.0318 0.2830 0.033 Uiso 1 1 calc R
C6 C -0.2575(3) 0.0055(3) 0.15071(7) 0.0218(6) Uani 1 1 d .
C1 C -0.1567(3) 0.0323(3) 0.08035(7) 0.0253(7) Uani 1 1 d .
H1 H -0.0823 0.0517 0.0708 0.030 Uiso 1 1 calc R
N5 N -0.3455(3) 0.0238(3) 0.19004(6) 0.0249(6) Uani 1 1 d .
N3 N -0.1680(3) -0.0037(3) 0.19060(5) 0.0239(6) Uani 1 1 d .
C11 C -0.2694(3) -0.0027(3) 0.28840(7) 0.0287(7) Uani 1 1 d .
H11 H -0.2669 -0.0017 0.3077 0.034 Uiso 1 1 calc R
Sb2 Sb 0.3333 0.6667 0.016969(8) 0.02794(11) Uani 1 3 d S
F3 F 0.4584(3) 0.6697(3) -0.00540(6) 0.0636(8) Uani 1 1 d .
F4 F 0.3368(3) 0.5440(3) 0.03760(6) 0.0675(9) Uani 1 1 d .
Sb3 Sb 0.3333 0.6667 0.1667 0.03110(14) Uani 1 6 d S
F5 F 0.3805(3) 0.8068(2) 0.14464(6) 0.0558(7) Uani 1 1 d .
N6 N -0.1630(3) 0.0176(2) 0.24611(5) 0.0228(5) Uani 1 1 d .
C7 C -0.2599(3) 0.0047(3) 0.20303(7) 0.0216(6) Uani 1 1 d .
C3 C -0.3693(3) -0.0186(3) 0.07891(7) 0.0295(7) Uani 1 1 d .
H3 H -0.4424 -0.0359 0.0691 0.035 Uiso 1 1 calc R

loop_
_atom_site_aniso_label
_atom_site_aniso_U_11
_atom_site_aniso_U_22
_atom_site_aniso_U_33
_atom_site_aniso_U_23
_atom_site_aniso_U_13
_atom_site_aniso_U_12
Sb1 0.02745(17) 0.02745(17) 0.0125(2) 0.000 0.000 0.01373(9)
F1 0.0619(18) 0.084(2) 0.0521(16) 0.0026(15) -0.0192(13) 0.0471(17)
Ag1 0.02568(14) 0.02568(14) 0.0193(2) 0.000 0.000 0.01284(7)
Ag2 0.02406(14) 0.02406(14) 0.0185(2) 0.000 0.000 0.01203(7)
C8 0.0242(15) 0.0152(14) 0.0244(16) 0.0010(12) -0.0007(12) 0.0102(12)
C10 0.0326(18) 0.0286(17) 0.0297(18) 0.0052(14) 0.0085(14) 0.0181(15)
N1 0.0249(13) 0.0223(13) 0.0209(13) -0.0019(10) -0.0014(10) 0.0120(11)
C4 0.0269(16) 0.0236(16) 0.0301(18) -0.0033(13) -0.0002(13) 0.0150(14)
C2 0.0396(19) 0.0255(16) 0.0215(16) -0.0036(13) -0.0049(14) 0.0196(15)
C9 0.0273(17) 0.0270(17) 0.0288(17) 0.0010(14) -0.0010(13) 0.0159(14)
N2 0.0271(14) 0.0246(14) 0.0211(13) 0.0005(11) 0.0005(11) 0.0130(12)
N4 0.0277(14) 0.0268(14) 0.0227(14) -0.0019(11) -0.0020(11) 0.0147(12)
C5 0.0267(16) 0.0147(13) 0.0210(15) -0.0014(11) -0.0012(12) 0.0092(12)
C12 0.0330(18) 0.0313(18) 0.0219(16) -0.0011(13) -0.0018(13) 0.0193(15)
C6 0.0235(15) 0.0151(14) 0.0250(16) 0.0000(12) -0.0006(12) 0.0083(12)
C1 0.0332(18) 0.0240(16) 0.0211(16) -0.0013(13) 0.0009(13) 0.0161(14)
N5 0.0279(14) 0.0274(14) 0.0220(13) -0.0021(11) -0.0022(11) 0.0158(12)
N3 0.0275(14) 0.0235(13) 0.0202(13) 0.0015(11) 0.0012(11) 0.0123(12)
C11 0.0385(19) 0.0326(18) 0.0211(16) 0.0000(13) -0.0001(14) 0.0223(16)
Sb2 0.03088(14) 0.03088(14) 0.0221(2) 0.000 0.000 0.01544(7)
F3 0.0574(17) 0.0650(18) 0.071(2) 0.0073(15) 0.0300(15) 0.0328(15)
F4 0.0690(19) 0.0621(18) 0.075(2) 0.0375(15) 0.0045(16) 0.0352(16)
Sb3 0.02830(19) 0.02830(19) 0.0367(3) 0.000 0.000 0.01415(9)
F5 0.0583(16) 0.0429(14) 0.0666(18) 0.0196(13) 0.0090(14) 0.0257(13)
N6 0.0251(13) 0.0226(13) 0.0224(13) -0.0012(10) -0.0014(11) 0.0132(11)
C7 0.0220(15) 0.0150(14) 0.0236(16) -0.0007(12) -0.0014(12) 0.0062(12)
C3 0.0347(19) 0.0331(18) 0.0270(17) -0.0057(14) -0.0082(14) 0.0216(16)

loop_
_atom_type_symbol
_atom_type_description
_atom_type_scat_dispersion_real
_atom_type_scat_dispersion_imag
_atom_type_scat_source
C C 0.0033 0.0016 'International Tables Vol C Tables 4.2.6.8 and 6.1.1.4'
H H 0.0000 0.0000 'International Tables Vol C Tables 4.2.6.8 and 6.1.1.4'
N N 0.0061 0.0033 'International Tables Vol C Tables 4.2.6.8 and 6.1.1.4'
F F 0.0171 0.0103 'International Tables Vol C Tables 4.2.6.8 and 6.1.1.4'
Ag Ag -0.8971 1.1015 'International Tables Vol C Tables 4.2.6.8 and 6.1.1.4'
Sb Sb -0.5866 1.5461 'International Tables Vol C Tables 4.2.6.8 and 6.1.1.4'

loop_
_geom_angle_atom_site_label_1
_geom_angle_atom_site_label_2
_geom_angle_atom_site_label_3
_geom_angle
_geom_angle_site_symmetry_1
_geom_angle_site_symmetry_3
F1 Sb1 F1 89.12(14) 11 10
F1 Sb1 F1 89.12(14) 11 12
F1 Sb1 F1 89.12(14) 10 12
F1 Sb1 F1 90.88(14) 11 .
F1 Sb1 F1 180.0(2) 10 .
F1 Sb1 F1 90.88(14) 12 .
F1 Sb1 F1 90.88(14) 11 3
F1 Sb1 F1 90.88(14) 10 3
F1 Sb1 F1 180.0(2) 12 3
F1 Sb1 F1 89.12(14) . 3
F1 Sb1 F1 180.0(3) 11 2
F1 Sb1 F1 90.88(14) 10 2
F1 Sb1 F1 90.88(14) 12 2
F1 Sb1 F1 89.12(14) . 2
F1 Sb1 F1 89.12(14) 3 2
N1 Ag1 N1 97.41(9) 2 .
N1 Ag1 N1 97.41(9) 2 3
N1 Ag1 N1 97.41(9) . 3
N1 Ag1 N2 137.43(9) 2 3
N1 Ag1 N2 123.13(9) . 3
N1 Ag1 N2 67.41(9) 3 3
N1 Ag1 N2 123.13(9) 2 .
N1 Ag1 N2 67.41(9) . .
N1 Ag1 N2 137.43(9) 3 .
N2 Ag1 N2 87.45(9) 3 .
N1 Ag1 N2 67.41(9) 2 2
N1 Ag1 N2 137.43(9) . 2
N1 Ag1 N2 123.13(9) 3 2
N2 Ag1 N2 87.45(9) 3 2
N2 Ag1 N2 87.45(9) . 2
N6 Ag2 N6 98.67(8) 3 .
N6 Ag2 N6 98.67(8) 3 2
N6 Ag2 N6 98.67(8) . 2
N6 Ag2 N3 124.97(9) 3 2
N6 Ag2 N3 134.70(9) . 2
N6 Ag2 N3 66.19(9) 2 2
N6 Ag2 N3 134.70(9) 3 .
N6 Ag2 N3 66.19(9) . .
N6 Ag2 N3 124.97(9) 2 .
N3 Ag2 N3 87.40(9) 2 .
N6 Ag2 N3 66.19(9) 3 3
N6 Ag2 N3 124.97(9) . 3
N6 Ag2 N3 134.70(9) 2 3
N3 Ag2 N3 87.40(9) 2 3
N3 Ag2 N3 87.40(9) . 3
N6 C8 C9 122.7(3) . .
N6 C8 C7 116.7(3) . .
C9 C8 C7 120.6(3) . .
C11 C10 C9 118.8(3) . .
C1 N1 C5 117.3(3) . .
C1 N1 Ag1 121.9(2) . .
C5 N1 Ag1 118.1(2) . .
C3 C4 C5 118.6(3) . .
C3 C2 C1 118.9(3) . .
C10 C9 C8 118.9(3) . .
N3 N2 C6 117.3(3) . .
N3 N2 Ag1 127.7(2) . .
C6 N2 Ag1 114.8(2) . .
N5 N4 C6 117.6(3) . .
N1 C5 C4 122.8(3) . .
N1 C5 C6 117.2(3) . .
C4 C5 C6 120.0(3) . .
N6 C12 C11 124.2(3) . .
N2 C6 N4 124.7(3) . .
N2 C6 C5 119.1(3) . .
N4 C6 C5 116.1(3) . .
N1 C1 C2 123.6(3) . .
N4 N5 C7 117.6(3) . .
N2 N3 C7 117.8(3) . .
N2 N3 Ag2 126.4(2) . .
C7 N3 Ag2 115.6(2) . .
C12 C11 C10 118.5(3) . .
F4 Sb2 F4 92.63(15) 3_565 2_665
F4 Sb2 F4 92.63(15) 3_565 .
F4 Sb2 F4 92.63(15) 2_665 .
F4 Sb2 F3 89.10(15) 3_565 2_665
F4 Sb2 F3 88.87(14) 2_665 2_665
F4 Sb2 F3 177.66(15) . 2_665
F4 Sb2 F3 88.87(14) 3_565 3_565
F4 Sb2 F3 177.66(15) 2_665 3_565
F4 Sb2 F3 89.10(15) . 3_565
F3 Sb2 F3 89.35(15) 2_665 3_565
F4 Sb2 F3 177.66(15) 3_565 .
F4 Sb2 F3 89.10(15) 2_665 .
F4 Sb2 F3 88.87(14) . .
F3 Sb2 F3 89.35(15) 2_665 .
F3 Sb2 F3 89.35(15) 3_565 .
F5 Sb3 F5 89.91(13) 15 14_455
F5 Sb3 F5 89.91(13) 15 13_565
F5 Sb3 F5 89.91(13) 14_455 13_565
F5 Sb3 F5 90.09(13) 15 .
F5 Sb3 F5 90.09(13) 14_455 .
F5 Sb3 F5 179.996(1) 13_565 .
F5 Sb3 F5 90.09(13) 15 2_665
F5 Sb3 F5 179.996(1) 14_455 2_665
F5 Sb3 F5 90.09(13) 13_565 2_665
F5 Sb3 F5 89.91(13) . 2_665
F5 Sb3 F5 179.998(1) 15 3_565
F5 Sb3 F5 90.09(13) 14_455 3_565
F5 Sb3 F5 90.09(13) 13_565 3_565
F5 Sb3 F5 89.91(13) . 3_565
F5 Sb3 F5 89.91(13) 2_665 3_565
C12 N6 C8 116.9(3) . .
C12 N6 Ag2 120.7(2) . .
C8 N6 Ag2 120.7(2) . .
N3 C7 N5 124.5(3) . .
N3 C7 C8 118.7(3) . .
N5 C7 C8 116.7(3) . .
C2 C3 C4 118.8(3) . .

loop_
_geom_bond_atom_site_label_1
_geom_bond_atom_site_label_2
_geom_bond_distance
_geom_bond_site_symmetry_2
Sb1 F1 1.861(3) 11
Sb1 F1 1.861(3) 10
Sb1 F1 1.861(3) 12
Sb1 F1 1.861(3) .
Sb1 F1 1.861(3) 3
Sb1 F1 1.861(3) 2
Ag1 N1 2.438(3) 2
Ag1 N1 2.438(3) .
Ag1 N1 2.438(3) 3
Ag1 N2 2.554(3) 3
Ag1 N2 2.554(3) .
Ag1 N2 2.554(3) 2
Ag2 N6 2.434(3) 3
Ag2 N6 2.434(3) .
Ag2 N6 2.434(3) 2
Ag2 N3 2.575(3) 2
Ag2 N3 2.575(3) .
Ag2 N3 2.575(3) 3
C8 N6 1.346(4) .
C8 C9 1.399(5) .
C8 C7 1.470(4) .
C10 C11 1.383(5) .
C10 C9 1.385(5) .
N1 C1 1.334(4) .
N1 C5 1.352(4) .
C4 C3 1.388(5) .
C4 C5 1.390(5) .
C2 C3 1.379(5) .
C2 C1 1.384(5) .
N2 N3 1.333(4) .
N2 C6 1.338(4) .
N4 N5 1.313(4) .
N4 C6 1.356(4) .
C5 C6 1.476(4) .
C12 N6 1.341(4) .
C12 C11 1.379(5) .
N5 C7 1.354(4) .
N3 C7 1.339(4) .
Sb2 F4 1.842(3) 3_565
Sb2 F4 1.842(3) 2_665
Sb2 F4 1.842(3) .
Sb2 F3 1.882(3) 2_665
Sb2 F3 1.882(3) 3_565
Sb2 F3 1.882(3) .
Sb3 F5 1.871(3) 15
Sb3 F5 1.871(3) 14_455
Sb3 F5 1.871(3) 13_565
Sb3 F5 1.871(3) .
Sb3 F5 1.871(3) 2_665
Sb3 F5 1.871(3) 3_565
